data_2215663
loop_
_publ_author_name
'Hoong-Kun Fun'
'Surat Laphookhieo'
'Wisanu Maneerat'
'Suchada Chantrapromma'

_publ_section_title
;
 2,8-Dihydroxy-1-(3-methylbut-2-enyl)-9<i>H</i>-carbazole-3-carbaldehyde
;
_journal_coeditor_code SJ2348
_journal_issue 10
_journal_name_full 'Acta Crystallographica Section E'
_journal_page_first o3964
_journal_page_last o3965
_journal_paper_doi 10.1107/S1600536807042626
_journal_volume 63
_journal_year 2007
_chemical_formula_iupac 'C18 H17 N O3'
_chemical_formula_moiety 'C18 H17 N O3'
_chemical_formula_sum 'C18 H17 N O3'
_chemical_formula_weight 295.33
_chemical_melting_point .487E-305
_chemical_name_common
;
Heptazoline
;
_chemical_name_systematic
;
2,8-Dihydroxy-1-(3-methylbut-2-enyl)-9H-carbazole-3-carbaldehyde
;
_space_group_IT_number 14
_symmetry_cell_setting monoclinic
_symmetry_space_group_name_Hall '-P 2ybc'
_symmetry_space_group_name_H-M 'P 1 21/c 1'
_atom_sites_solution_hydrogens geom
_atom_sites_solution_primary direct
_atom_sites_solution_secondary difmap
_audit_creation_method SHELXL97
_cell_angle_alpha 90.00
_cell_angle_beta 97.931(2)
_cell_angle_gamma 90.00
_cell_formula_units_Z 4
_cell_length_a 4.77490(10)
_cell_length_b 18.8511(6)
_cell_length_c 16.0164(5)
_cell_measurement_reflns_used 3795
_cell_measurement_temperature 100.00(10)
_cell_measurement_theta_max 29.00
_cell_measurement_theta_min 1.68
_cell_volume 1427.88(7)
_computing_cell_refinement 'APEX2 (Bruker, 2005)'
_computing_data_collection 'APEX2 (Bruker, 2005)'
_computing_data_reduction 'SAINT (Bruker, 2005)'
_computing_molecular_graphics 'SHELXTL (Sheldrick, 1998)'
_computing_publication_material
;
SHELXTL (Sheldrick, 1998) and PLATON (Spek, 2003)
;
_computing_structure_refinement 'SHELXTL (Sheldrick, 1998)'
_computing_structure_solution 'SHELXTL (Sheldrick, 1998)'
_diffrn_ambient_temperature 100.00(10)
_diffrn_detector_area_resol_mean 8.33
_diffrn_measured_fraction_theta_full 0.997
_diffrn_measured_fraction_theta_max 0.997
_diffrn_measurement_device_type 'Bruker APEXII CCD area-detector'
_diffrn_measurement_method \w
_diffrn_radiation_monochromator graphite
_diffrn_radiation_source 'fine-focus sealed tube'
_diffrn_radiation_type MoK\a
_diffrn_radiation_wavelength 0.71073
_diffrn_reflns_av_R_equivalents 0.0331
_diffrn_reflns_av_sigmaI/netI 0.0382
_diffrn_reflns_limit_h_max 6
_diffrn_reflns_limit_h_min -6
_diffrn_reflns_limit_k_max 25
_diffrn_reflns_limit_k_min -24
_diffrn_reflns_limit_l_max 21
_diffrn_reflns_limit_l_min -21
_diffrn_reflns_number 15047
_diffrn_reflns_theta_full 29.00
_diffrn_reflns_theta_max 29.00
_diffrn_reflns_theta_min 1.68
_diffrn_standards_number 0
_exptl_absorpt_coefficient_mu 0.094
_exptl_absorpt_correction_T_max 0.9919
_exptl_absorpt_correction_T_min 0.9530
_exptl_absorpt_correction_type multi-scan
_exptl_absorpt_process_details '(SADABS; Bruker, 2005)'
_exptl_crystal_colour colourless
_exptl_crystal_density_diffrn 1.374
_exptl_crystal_density_method 'not measured'
_exptl_crystal_description block
_exptl_crystal_F_000 624
_exptl_crystal_size_max 0.52
_exptl_crystal_size_mid 0.18
_exptl_crystal_size_min 0.09
_refine_diff_density_max 0.323
_refine_diff_density_min -0.241
_refine_ls_extinction_method none
_refine_ls_goodness_of_fit_ref 1.098
_refine_ls_hydrogen_treatment refall
_refine_ls_matrix_type full
_refine_ls_number_parameters 267
_refine_ls_number_reflns 3795
_refine_ls_number_restraints 0
_refine_ls_restrained_S_all 1.098
_refine_ls_R_factor_all 0.0633
_refine_ls_R_factor_gt 0.0443
_refine_ls_shift/su_max 0.000
_refine_ls_shift/su_mean 0.000
_refine_ls_structure_factor_coef Fsqd
_refine_ls_weighting_details 'calc w = 1/[\s^2^(Fo^2^)+(0.0537P)^2^+0.2314P] where P=(Fo^2^+2Fc^2^)/3'
_refine_ls_weighting_scheme calc
_refine_ls_wR_factor_gt 0.1056
_refine_ls_wR_factor_ref 0.1162
_reflns_number_gt 2840
_reflns_number_total 3795
_reflns_threshold_expression I>2\s(I)
_cod_data_source_file sj2348.cif
_cod_data_source_block I
_cod_original_sg_symbol_H-M 'P 21/c'
_cod_database_code 2215663
_cod_database_fobs_code 2215663

loop_
_symmetry_equiv_pos_as_xyz
'x, y, z'
'-x, y+1/2, -z+1/2'
'-x, -y, -z'
'x, -y-1/2, z-1/2'

loop_
_atom_site_type_symbol
_atom_site_label
_atom_site_fract_x
_atom_site_fract_y
_atom_site_fract_z
_atom_site_U_iso_or_equiv
_atom_site_adp_type
_atom_site_calc_flag
_atom_site_occupancy
O O1 -0.1526(2) 0.39677(5) 0.42061(6) 0.0216(2) Uani d 1
H H1O1 -0.288(4) 0.3808(11) 0.3755(13) 0.057(6) Uiso d 1
O O2 -0.43458(19) 0.31436(5) 0.30620(6) 0.0224(2) Uani d 1
O O3 1.1123(2) 0.23309(6) 0.69986(6) 0.0229(2) Uani d 1
H H1O3 1.265(5) 0.2095(11) 0.7341(13) 0.059(6) Uiso d 1
N N1 0.6366(2) 0.28325(6) 0.58847(7) 0.0174(2) Uani d 1
H H1N1 0.695(4) 0.3170(10) 0.6218(11) 0.035(5) Uiso d 1
C C1 0.2402(3) 0.34865(7) 0.50719(8) 0.0167(3) Uani d 1
C C2 0.0161(3) 0.33985(7) 0.44266(8) 0.0167(3) Uani d 1
C C3 -0.0384(3) 0.27355(7) 0.40085(8) 0.0174(3) Uani d 1
C C4 0.1316(3) 0.21427(7) 0.42481(8) 0.0173(3) Uani d 1
H H4A 0.093(3) 0.1682(8) 0.3955(10) 0.021(4) Uiso d 1
C C5 0.3561(3) 0.22080(7) 0.48859(7) 0.0164(3) Uani d 1
C C6 0.4046(3) 0.28848(7) 0.52797(7) 0.0162(3) Uani d 1
C C7 0.7370(3) 0.21414(7) 0.59080(8) 0.0175(3) Uani d 1
C C8 0.9687(3) 0.18691(8) 0.64334(8) 0.0189(3) Uani d 1
C C9 1.0343(3) 0.11657(8) 0.63314(8) 0.0218(3) Uani d 1
H H9A 1.198(3) 0.0965(8) 0.6684(10) 0.025(4) Uiso d 1
C C10 0.8714(3) 0.07462(8) 0.57257(9) 0.0230(3) Uani d 1
H H10A 0.923(3) 0.0249(9) 0.5670(10) 0.026(4) Uiso d 1
C C11 0.6392(3) 0.10177(8) 0.52068(8) 0.0202(3) Uani d 1
H H11A 0.524(3) 0.0717(8) 0.4791(9) 0.021(4) Uiso d 1
C C12 0.5716(3) 0.17311(7) 0.52989(8) 0.0174(3) Uani d 1
C C13 0.3057(3) 0.41821(8) 0.55191(8) 0.0211(3) Uani d 1
H H13A 0.480(3) 0.4407(8) 0.5317(10) 0.027(4) Uiso d 1
H H13B 0.147(3) 0.4527(9) 0.5336(10) 0.030(4) Uiso d 1
C C14 0.3473(3) 0.41179(8) 0.64689(8) 0.0213(3) Uani d 1
H H14A 0.218(3) 0.3766(9) 0.6707(10) 0.027(4) Uiso d 1
C C15 0.5236(3) 0.44972(8) 0.70103(8) 0.0210(3) Uani d 1
C C16 0.5300(4) 0.44116(10) 0.79470(9) 0.0302(4) Uani d 1
H H16A 0.462(4) 0.4849(10) 0.8203(11) 0.036(5) Uiso d 1
H H16B 0.399(3) 0.4005(9) 0.8061(10) 0.029(4) Uiso d 1
H H16C 0.730(4) 0.4325(10) 0.8242(12) 0.046(5) Uiso d 1
C C17 0.7187(3) 0.50577(9) 0.67578(9) 0.0258(3) Uani d 1
H H17A 0.727(4) 0.5072(9) 0.6130(12) 0.041(5) Uiso d 1
H H17B 0.652(4) 0.5541(10) 0.6914(11) 0.037(5) Uiso d 1
H H17C 0.913(4) 0.4996(10) 0.7068(11) 0.044(5) Uiso d 1
C C18 -0.2709(3) 0.26594(8) 0.33395(8) 0.0200(3) Uani d 1
H H18A -0.292(3) 0.2171(8) 0.3105(9) 0.020(4) Uiso d 1

loop_
_atom_site_aniso_label
_atom_site_aniso_U_11
_atom_site_aniso_U_22
_atom_site_aniso_U_33
_atom_site_aniso_U_12
_atom_site_aniso_U_13
_atom_site_aniso_U_23
O1 0.0183(5) 0.0200(5) 0.0242(5) 0.0030(4) -0.0051(4) 0.0011(4)
O2 0.0174(5) 0.0263(6) 0.0214(5) 0.0001(4) -0.0044(4) 0.0024(4)
O3 0.0193(5) 0.0265(6) 0.0202(5) 0.0007(4) -0.0066(4) 0.0016(4)
N1 0.0158(5) 0.0189(6) 0.0161(5) 0.0002(5) -0.0026(4) -0.0003(5)
C1 0.0151(6) 0.0187(7) 0.0156(6) -0.0006(5) -0.0002(5) 0.0012(5)
C2 0.0146(6) 0.0180(7) 0.0171(6) 0.0010(5) 0.0009(5) 0.0029(5)
C3 0.0141(6) 0.0228(7) 0.0147(6) -0.0022(5) -0.0001(5) 0.0014(5)
C4 0.0167(6) 0.0188(7) 0.0161(6) -0.0023(5) 0.0013(5) -0.0005(5)
C5 0.0152(6) 0.0190(7) 0.0150(6) -0.0001(5) 0.0016(5) 0.0010(5)
C6 0.0142(6) 0.0209(7) 0.0133(5) -0.0015(5) 0.0008(5) 0.0010(5)
C7 0.0160(6) 0.0203(7) 0.0164(6) 0.0007(5) 0.0029(5) 0.0022(5)
C8 0.0162(6) 0.0252(8) 0.0148(6) 0.0001(5) 0.0003(5) 0.0024(5)
C9 0.0188(7) 0.0268(8) 0.0194(6) 0.0057(6) 0.0018(5) 0.0063(6)
C10 0.0266(7) 0.0204(8) 0.0224(6) 0.0057(6) 0.0052(6) 0.0024(6)
C11 0.0215(7) 0.0212(8) 0.0176(6) 0.0008(6) 0.0021(5) 0.0007(5)
C12 0.0150(6) 0.0218(7) 0.0152(5) 0.0007(5) 0.0017(5) 0.0025(5)
C13 0.0234(7) 0.0194(8) 0.0190(6) 0.0003(6) -0.0028(5) 0.0000(5)
C14 0.0227(7) 0.0200(8) 0.0209(6) 0.0008(6) 0.0021(5) 0.0002(5)
C15 0.0229(7) 0.0206(8) 0.0187(6) 0.0038(6) -0.0004(5) -0.0017(5)
C16 0.0418(10) 0.0292(9) 0.0188(7) -0.0012(8) 0.0013(6) -0.0026(6)
C17 0.0265(8) 0.0260(9) 0.0232(7) -0.0029(6) -0.0027(6) -0.0025(6)
C18 0.0179(7) 0.0228(8) 0.0189(6) -0.0032(6) 0.0011(5) 0.0009(5)

loop_
_atom_type_symbol
_atom_type_description
_atom_type_scat_dispersion_real
_atom_type_scat_dispersion_imag
_atom_type_scat_source
C C 0.0033 0.0016 'International Tables Vol C Tables 4.2.6.8 and 6.1.1.4'
H H 0.0000 0.0000 'International Tables Vol C Tables 4.2.6.8 and 6.1.1.4'
N N 0.0061 0.0033 'International Tables Vol C Tables 4.2.6.8 and 6.1.1.4'
O O 0.0106 0.0060 'International Tables Vol C Tables 4.2.6.8 and 6.1.1.4'

loop_
_geom_angle_atom_site_label_1
_geom_angle_atom_site_label_2
_geom_angle_atom_site_label_3
_geom_angle
C2 O1 H1O1 105.3(13)
C8 O3 H1O3 110.8(12)
C6 N1 C7 109.23(11)
C6 N1 H1N1 123.5(12)
C7 N1 H1N1 127.0(12)
C2 C1 C6 115.52(12)
C2 C1 C13 123.01(12)
C6 C1 C13 121.47(11)
O1 C2 C1 117.81(12)
O1 C2 C3 120.49(11)
C1 C2 C3 121.70(12)
C4 C3 C2 120.58(12)
C4 C3 C18 118.80(12)
C2 C3 C18 120.61(12)
C5 C4 C3 119.48(12)
C5 C4 H4A 120.1(9)
C3 C4 H4A 120.4(9)
C4 C5 C6 117.96(12)
C4 C5 C12 135.20(13)
C6 C5 C12 106.84(11)
N1 C6 C1 126.95(12)
N1 C6 C5 108.30(11)
C1 C6 C5 124.75(12)
N1 C7 C8 127.28(12)
N1 C7 C12 109.89(11)
C8 C7 C12 122.83(13)
O3 C8 C9 126.08(12)
O3 C8 C7 116.65(13)
C9 C8 C7 117.26(12)
C8 C9 C10 120.79(13)
C8 C9 H9A 118.8(9)
C10 C9 H9A 120.4(9)
C11 C10 C9 121.84(14)
C11 C10 H10A 119.4(9)
C9 C10 H10A 118.7(9)
C10 C11 C12 117.98(13)
C10 C11 H11A 121.2(9)
C12 C11 H11A 120.8(9)
C11 C12 C7 119.30(12)
C11 C12 C5 134.97(12)
C7 C12 C5 105.72(12)
C1 C13 C14 113.50(12)
C1 C13 H13A 109.5(9)
C14 C13 H13A 110.5(9)
C1 C13 H13B 108.9(9)
C14 C13 H13B 109.4(9)
H13A C13 H13B 104.6(12)
C15 C14 C13 126.62(13)
C15 C14 H14A 117.9(9)
C13 C14 H14A 115.3(9)
C14 C15 C17 124.27(13)
C14 C15 C16 121.07(14)
C17 C15 C16 114.60(12)
C15 C16 H16A 111.0(10)
C15 C16 H16B 109.2(9)
H16A C16 H16B 107.9(13)
C15 C16 H16C 111.5(11)
H16A C16 H16C 106.2(15)
H16B C16 H16C 110.9(14)
C15 C17 H17A 113.4(10)
C15 C17 H17B 110.0(10)
H17A C17 H17B 106.3(14)
C15 C17 H17C 110.7(11)
H17A C17 H17C 109.7(14)
H17B C17 H17C 106.5(14)
O2 C18 C3 125.11(13)
O2 C18 H18A 121.3(9)
C3 C18 H18A 113.6(9)

loop_
_geom_bond_atom_site_label_1
_geom_bond_atom_site_label_2
_geom_bond_distance
O1 C2 1.3587(16)
O1 H1O1 0.95(2)
O2 C18 1.2433(17)
O3 C8 1.3698(17)
O3 H1O3 0.96(2)
N1 C6 1.3707(16)
N1 C7 1.3870(18)
N1 H1N1 0.851(18)
C1 C2 1.3914(17)
C1 C6 1.3933(18)
C1 C13 1.5062(19)
C2 C3 1.4249(19)
C3 C4 1.4034(19)
C3 C18 1.4396(18)
C4 C5 1.3803(17)
C4 H4A 0.993(16)
C5 C6 1.4279(19)
C5 C12 1.4550(18)
C7 C8 1.3922(18)
C7 C12 1.4005(18)
C8 C9 1.377(2)
C9 C10 1.401(2)
C9 H9A 0.974(16)
C10 C11 1.389(2)
C10 H10A 0.977(17)
C11 C12 1.396(2)
C11 H11A 0.983(15)
C13 C14 1.5115(18)
C13 H13A 1.027(16)
C13 H13B 1.010(17)
C14 C15 1.3305(19)
C14 H14A 1.015(16)
C15 C17 1.501(2)
C15 C16 1.5049(19)
C16 H16A 0.994(18)
C16 H16B 1.022(17)
C16 H16C 1.02(2)
C17 H17A 1.012(18)
C17 H17B 1.007(19)
C17 H17C 0.996(19)
C18 H18A 0.993(16)

loop_
_geom_hbond_atom_site_label_D
_geom_hbond_atom_site_label_H
_geom_hbond_atom_site_label_A
_geom_hbond_site_symmetry_A
_geom_hbond_distance_DH
_geom_hbond_distance_HA
_geom_hbond_distance_DA
_geom_hbond_angle_DHA
_geom_hbond_publ_flag
O1 H1O1 O2 1_555 0.95(2) 1.75(2) 2.6274(13) 151.4(18) y
O3 H1O3 O2 4_766 0.96(2) 1.77(2) 2.7139(14) 166.9(19) y
C13 H13B O1 1_555 1.011(16) 2.391(16) 2.8469(17) 106.4(11) y

loop_
_geom_torsion_atom_site_label_1
_geom_torsion_atom_site_label_2
_geom_torsion_atom_site_label_3
_geom_torsion_atom_site_label_4
_geom_torsion
C6 C1 C2 O1 179.32(11)
C13 C1 C2 O1 -1.14(18)
C6 C1 C2 C3 -0.31(17)
C13 C1 C2 C3 179.23(12)
O1 C2 C3 C4 -178.56(11)
C1 C2 C3 C4 1.07(19)
O1 C2 C3 C18 0.72(18)
C1 C2 C3 C18 -179.66(11)
C2 C3 C4 C5 -1.02(18)
C18 C3 C4 C5 179.70(11)
C3 C4 C5 C6 0.25(18)
C3 C4 C5 C12 179.63(13)
C7 N1 C6 C1 178.76(12)
C7 N1 C6 C5 -1.12(13)
C2 C1 C6 N1 179.65(11)
C13 C1 C6 N1 0.10(19)
C2 C1 C6 C5 -0.48(18)
C13 C1 C6 C5 179.97(12)
C4 C5 C6 N1 -179.59(10)
C12 C5 C6 N1 0.87(13)
C4 C5 C6 C1 0.52(19)
C12 C5 C6 C1 -179.02(11)
C6 N1 C7 C8 179.98(12)
C6 N1 C7 C12 0.94(14)
N1 C7 C8 O3 0.82(19)
C12 C7 C8 O3 179.74(11)
N1 C7 C8 C9 -178.43(12)
C12 C7 C8 C9 0.49(19)
O3 C8 C9 C10 -179.66(12)
C7 C8 C9 C10 -0.48(19)
C8 C9 C10 C11 0.0(2)
C9 C10 C11 C12 0.5(2)
C10 C11 C12 C7 -0.47(18)
C10 C11 C12 C5 178.79(13)
N1 C7 C12 C11 179.07(11)
C8 C7 C12 C11 -0.01(19)
N1 C7 C12 C5 -0.38(14)
C8 C7 C12 C5 -179.46(11)
C4 C5 C12 C11 1.0(3)
C6 C5 C12 C11 -179.62(14)
C4 C5 C12 C7 -179.72(13)
C6 C5 C12 C7 -0.30(13)
C2 C1 C13 C14 130.72(13)
C6 C1 C13 C14 -49.76(17)
C1 C13 C14 C15 146.11(14)
C13 C14 C15 C17 -1.1(2)
C13 C14 C15 C16 175.88(14)
C4 C3 C18 O2 -179.07(12)
C2 C3 C18 O2 1.6(2)

loop_
_cod_related_entry_id
_cod_related_entry_database
_cod_related_entry_code
1 ChemSpider 21123260
